data_4307847
loop_
_publ_author_name
'Anna F. A. Peacock'
'Abraha Habtemariam'
'Stephen A. Moggach'
'Alessandro Prescimone'
'Simon Parsons'
'Peter J. Sadler'

_publ_section_title
;
Chloro Half-Sandwich Osmium(II) Complexes: Influence of Chelated
N,N-Ligands on Hydrolysis, Guanine Binding, and Cytotoxicity
;
_journal_name_full 'Inorganic Chemistry'
_journal_page_first 4049
_journal_page_last 4059
_journal_paper_doi 10.1021/ic062350d
_journal_volume 46
_journal_year 2007
_chemical_formula_moiety 'C23 H28 Cl F6 N4 Os P'
_chemical_formula_sum 'C23 H28 Cl F6 N4 Os P'
_chemical_formula_weight 731.11
_space_group_IT_number 2
_symmetry_cell_setting triclinic
_symmetry_space_group_name_Hall '-P 1'
_symmetry_space_group_name_H-M 'P -1'
_atom_sites_solution_hydrogens geom
_atom_sites_solution_primary direct
_audit_creation_date 06-09-30
_audit_creation_method CRYSTALS_ver_12.80
_cell_angle_alpha 84.792(2)
_cell_angle_beta 82.980(2)
_cell_angle_gamma 80.680(2)
_cell_formula_units_Z 2
_cell_length_a 8.2549(3)
_cell_length_b 12.2787(4)
_cell_length_c 12.8556(5)
_cell_measurement_reflns_used 0
_cell_measurement_temperature 150
_cell_measurement_theta_max 0
_cell_measurement_theta_min 0
_cell_volume 1272.84(8)
_computing_cell_refinement 'USER DEFINED CELL REFINEMENT'
_computing_data_collection 'USER DEFINED DATA COLLECTION'
_computing_data_reduction 'USER DEFINED DATA REDUCTION'
_computing_molecular_graphics 'CAMERON (Watkin et al., 1996)'
_computing_publication_material 'CRYSTALS (Betteridge et al., 2003)'
_computing_structure_refinement 'CRYSTALS (Betteridge et al., 2003)'
_computing_structure_solution 'SHELXS 86 (Sheldrick, 1986)'
_diffrn_ambient_temperature 150
_diffrn_measured_fraction_theta_full 0.996
_diffrn_measured_fraction_theta_max 0.992
_diffrn_measurement_device_type Unknown
_diffrn_measurement_method \w/2\q
_diffrn_radiation_monochromator graphite
_diffrn_radiation_type 'Mo K\a'
_diffrn_radiation_wavelength 0.71073
_diffrn_reflns_av_R_equivalents 0.033
_diffrn_reflns_limit_h_max 11
_diffrn_reflns_limit_h_min -11
_diffrn_reflns_limit_k_max 17
_diffrn_reflns_limit_k_min -17
_diffrn_reflns_limit_l_max 18
_diffrn_reflns_limit_l_min -18
_diffrn_reflns_number 44454
_diffrn_reflns_theta_full 30.070
_diffrn_reflns_theta_max 30.684
_diffrn_reflns_theta_min 1.600
_diffrn_standards_number 0
_exptl_absorpt_coefficient_mu 5.241
_exptl_absorpt_correction_T_max 0.1773
_exptl_absorpt_correction_T_min 0.0655
_exptl_absorpt_correction_type none
_exptl_crystal_colour black
_exptl_crystal_density_diffrn 1.908
_exptl_crystal_description block
_exptl_crystal_F_000 712
_exptl_crystal_size_max 0.55
_exptl_crystal_size_mid 0.52
_exptl_crystal_size_min 0.33
_refine_diff_density_max 6.48
_refine_diff_density_min -0.69
_refine_ls_extinction_method None
_refine_ls_goodness_of_fit_ref 0.6645
_refine_ls_hydrogen_treatment mixed
_refine_ls_matrix_type full
_refine_ls_number_parameters 325
_refine_ls_number_reflns 7836
_refine_ls_number_restraints 0
_refine_ls_R_factor_all 0.0309
_refine_ls_R_factor_gt 0.0285
_refine_ls_shift/su_max 0.001048
_refine_ls_structure_factor_coef Fsqd
_refine_ls_weighting_details
;
 Method= Quasi-Unit weights 
 W = 1.0 or 1./2F 
;
_refine_ls_weighting_scheme calc
_refine_ls_wR_factor_all 0.0650
_refine_ls_wR_factor_gt 0.0644
_refine_ls_wR_factor_ref 0.0650
_reflns_limit_h_max 11
_reflns_limit_h_min -11
_reflns_limit_k_max 17
_reflns_limit_k_min -17
_reflns_limit_l_max 18
_reflns_limit_l_min 0
_reflns_number_gt 7215
_reflns_number_total 15298
_reflns_threshold_expression I>2.00u(I)
_oxford_diffrn_Wilson_B_factor 0.00
_oxford_diffrn_Wilson_scale 0.00
_oxford_refine_ls_scale 0.4310(3)
_oxford_structure_analysis_title 'CRYSTALS_cP 1 R = 0.03 P-1'
_cod_data_source_file ic062350d-file005.cif
_cod_data_source_block CRYSTALS_cif
_cod_depositor_comments
;
The following automatic conversions were performed:
'_symmetry_cell_setting' value 'Triclinic' changed to 'triclinic'
according to '/home/saulius/struct/CIF-dictionaries/cif_core.dic'
dictionary named 'cif_core.dic' version 2.4.1 from 2010-06-29.

Automatic conversion script
Id: cif_fix_enum 1527 2010-12-29 10:47:43Z saulius 

2020-10-30
Z value and formula fixed to values more according to usual
chemical conventions.                 miguel
;
_cod_original_formula_sum 'C46 H56 Cl2 F12 N8 Os2 P2'
_cod_original_formula_weight 1462.23
_cod_original_formula_moiety 'C46 H56 Cl2 F12 N8 Os2 P2'
_cod_original_formula_units_Z 1
_cod_original_sg_symbol_H-M 'P -1 '
_cod_database_code 4307847

loop_
_symmetry_equiv_pos_as_xyz
x,y,z
-x,-y,-z

loop_
_atom_site_label
_atom_site_type_symbol
_atom_site_fract_x
_atom_site_fract_y
_atom_site_fract_z
_atom_site_U_iso_or_equiv
_atom_site_occupancy
_atom_site_adp_type
_atom_site_refinement_flags_posn
_atom_site_refinement_flags_adp
_atom_site_refinement_flags_occupancy
_atom_site_disorder_assembly
_atom_site_disorder_group
_atom_site_attached_hydrogens
Os1 Os 0.156669(16) 0.253876(11) 0.324089(10) 0.0185 1.0000 Uani . . . . . .
N11 N 0.2238(3) 0.1597(2) 0.2004(2) 0.0201 1.0000 Uani . . . . . .
N21 N 0.3679(4) 0.0983(3) 0.1882(2) 0.0244 1.0000 Uani . . . . . .
C31 C 0.4560(4) 0.1026(3) 0.2720(3) 0.0228 1.0000 Uani . . . . . .
N41 N 0.3894(3) 0.1728(2) 0.3462(2) 0.0214 1.0000 Uani . . . . . .
C51 C 0.4704(5) 0.1740(3) 0.4314(3) 0.0288 1.0000 Uani . . . . . .
C61 C 0.6189(5) 0.1066(4) 0.4434(3) 0.0325 1.0000 Uani . . . . . .
C71 C 0.6865(5) 0.0340(3) 0.3675(3) 0.0317 1.0000 Uani . . . . . .
C81 C 0.6054(5) 0.0319(3) 0.2808(3) 0.0299 1.0000 Uani . . . . . .
C91 C 0.1239(4) 0.1567(3) 0.1194(3) 0.0208 1.0000 Uani . . . . . .
C101 C 0.1900(4) 0.1492(3) 0.0145(3) 0.0253 1.0000 Uani . . . . . .
C111 C 0.0898(5) 0.1470(3) -0.0626(3) 0.0259 1.0000 Uani . . . . . .
C121 C -0.0825(4) 0.1468(3) -0.0376(3) 0.0220 1.0000 Uani . . . . . .
C131 C -0.1471(4) 0.1535(3) 0.0694(3) 0.0236 1.0000 Uani . . . . . .
C141 C -0.0466(4) 0.1604(3) 0.1453(3) 0.0228 1.0000 Uani . . . . . .
N151 N -0.1824(4) 0.1415(3) -0.1121(2) 0.0274 1.0000 Uani . . . . . .
C161 C -0.1182(6) 0.1382(4) -0.2223(3) 0.0363 1.0000 Uani . . . . . .
C171 C -0.3588(5) 0.1441(3) -0.0837(3) 0.0301 1.0000 Uani . . . . . .
C21 C -0.0122(5) 0.3636(3) 0.4390(3) 0.0288 1.0000 Uani . . . . . .
C22 C -0.0921(4) 0.3523(3) 0.3478(3) 0.0278 1.0000 Uani . . . . . .
C23 C -0.0208(5) 0.3811(3) 0.2469(3) 0.0265 1.0000 Uani . . . . . .
C24 C 0.1393(5) 0.4147(3) 0.2290(3) 0.0246 1.0000 Uani . . . . . .
C25 C 0.2229(5) 0.4188(3) 0.3184(3) 0.0241 1.0000 Uani . . . . . .
C26 C 0.1448(5) 0.3961(3) 0.4226(3) 0.0268 1.0000 Uani . . . . . .
C27 C -0.0882(6) 0.3298(4) 0.5460(4) 0.0408 1.0000 Uani . . . . . .
C28 C 0.2132(5) 0.4381(3) 0.1175(3) 0.0308 1.0000 Uani . . . . . .
C29 C 0.4004(6) 0.4029(4) 0.1004(3) 0.0378 1.0000 Uani . . . . . .
C220 C 0.1641(7) 0.5612(4) 0.0853(4) 0.0454 1.0000 Uani . . . . . .
P1 P 0.60725(14) -0.36359(9) 1.28501(9) 0.0335 1.0000 Uani . . . . . .
F1 F 0.6046(6) -0.2354(3) 1.2827(5) 0.1005 1.0000 Uani . . . . . .
F2 F 0.6097(5) -0.4929(3) 1.2869(4) 0.0760 1.0000 Uani . . . . . .
F3 F 0.6633(5) -0.3578(5) 1.1647(3) 0.0977 1.0000 Uani . . . . . .
F4 F 0.5504(6) -0.3700(4) 1.4073(3) 0.0897 1.0000 Uani . . . . . .
F5 F 0.4202(4) -0.3469(3) 1.2606(3) 0.0537 1.0000 Uani . . . . . .
F6 F 0.7938(4) -0.3832(3) 1.3108(3) 0.0692 1.0000 Uani . . . . . .
Cl1 Cl 0.07257(11) 0.09467(7) 0.42023(7) 0.0262 1.0000 Uani . . . . . .
H511 H 0.4216 0.2252 0.4872 0.0348 1.0000 Uiso R . . . . .
H611 H 0.6772 0.1102 0.5064 0.0397 1.0000 Uiso R . . . . .
H711 H 0.7930 -0.0162 0.3758 0.0372 1.0000 Uiso R . . . . .
H811 H 0.6528 -0.0194 0.2249 0.0345 1.0000 Uiso R . . . . .
H1011 H 0.3118 0.1454 -0.0046 0.0296 1.0000 Uiso R . . . . .
H1111 H 0.1391 0.1455 -0.1376 0.0300 1.0000 Uiso R . . . . .
H1311 H -0.2678 0.1530 0.0899 0.0281 1.0000 Uiso R . . . . .
H1411 H -0.0958 0.1681 0.2197 0.0269 1.0000 Uiso R . . . . .
H221 H -0.1998 0.3233 0.3567 0.0324 1.0000 Uiso R . . . . .
H231 H -0.0833 0.3782 0.1856 0.0311 1.0000 Uiso R . . . . .
H251 H 0.3372 0.4380 0.3090 0.0289 1.0000 Uiso R . . . . .
H261 H 0.2037 0.4035 0.4845 0.0321 1.0000 Uiso R . . . . .
H281 H 0.1620 0.3951 0.0713 0.0370 1.0000 Uiso R . . . . .
H291 H 0.4407 0.4211 0.0253 0.0449 1.0000 Uiso R . . . . .
H292 H 0.4556 0.4429 0.1470 0.0449 1.0000 Uiso R . . . . .
H293 H 0.4270 0.3213 0.1175 0.0449 1.0000 Uiso R . . . . .
H2201 H 0.2129 0.5774 0.0115 0.0530 1.0000 Uiso R . . . . .
H2202 H 0.2062 0.6071 0.1334 0.0530 1.0000 Uiso R . . . . .
H2203 H 0.0410 0.5794 0.0895 0.0530 1.0000 Uiso R . . . . .
H1611 H -0.2104 0.1345 -0.2649 0.0446 1.0000 Uiso R . . . . .
H1612 H -0.0682 0.2065 -0.2459 0.0446 1.0000 Uiso R . . . . .
H1613 H -0.0329 0.0717 -0.2316 0.0446 1.0000 Uiso . . . . . .
H1711 H -0.4131 0.1395 -0.1482 0.0373 1.0000 Uiso R . . . . .
H1712 H -0.4065 0.2146 -0.0507 0.0373 1.0000 Uiso R . . . . .
H1713 H -0.3770 0.0797 -0.0329 0.0373 1.0000 Uiso . . . . . .
H271 H -0.0171 0.3431 0.5998 0.0481 1.0000 Uiso R . . . . .
H272 H -0.2002 0.3744 0.5596 0.0481 1.0000 Uiso R . . . . .
H273 H -0.0984 0.2494 0.5502 0.0481 1.0000 Uiso R . . . . .

loop_
_atom_site_aniso_label
_atom_site_aniso_U_11
_atom_site_aniso_U_22
_atom_site_aniso_U_33
_atom_site_aniso_U_23
_atom_site_aniso_U_13
_atom_site_aniso_U_12
Os1 0.01692(6) 0.01760(6) 0.02069(6) 0.00112(4) -0.00240(4) -0.00291(4)
N11 0.0186(12) 0.0178(12) 0.0236(13) 0.0012(10) -0.0030(10) -0.0029(10)
N21 0.0211(13) 0.0226(14) 0.0285(15) -0.0012(11) -0.0042(11) 0.0003(11)
C31 0.0186(14) 0.0222(15) 0.0271(16) 0.0024(12) -0.0025(12) -0.0036(12)
N41 0.0169(12) 0.0205(13) 0.0280(14) 0.0008(11) -0.0057(11) -0.0050(10)
C51 0.0236(17) 0.0321(19) 0.0325(19) -0.0017(15) -0.0091(14) -0.0049(14)
C61 0.0223(17) 0.039(2) 0.038(2) 0.0028(17) -0.0110(15) -0.0060(15)
C71 0.0191(16) 0.034(2) 0.041(2) 0.0053(16) -0.0068(15) -0.0013(14)
C81 0.0209(16) 0.0292(18) 0.037(2) -0.0001(15) -0.0023(14) 0.0011(13)
C91 0.0201(14) 0.0199(14) 0.0226(15) -0.0004(12) -0.0041(12) -0.0026(11)
C101 0.0211(15) 0.0268(17) 0.0264(17) -0.0021(13) 0.0009(13) -0.0015(13)
C111 0.0252(16) 0.0287(17) 0.0219(16) -0.0020(13) 0.0007(13) -0.0005(13)
C121 0.0245(16) 0.0185(14) 0.0226(15) 0.0002(12) -0.0041(12) -0.0017(12)
C131 0.0213(15) 0.0270(16) 0.0227(16) -0.0005(13) -0.0017(12) -0.0050(13)
C141 0.0211(15) 0.0254(16) 0.0216(15) 0.0000(12) -0.0006(12) -0.0047(12)
N151 0.0291(16) 0.0298(16) 0.0232(14) -0.0021(12) -0.0058(12) -0.0019(12)
C161 0.041(2) 0.044(2) 0.0241(18) -0.0023(16) -0.0087(16) -0.0023(18)
C171 0.0290(18) 0.0314(19) 0.0315(19) -0.0047(15) -0.0112(15) -0.0027(15)
C21 0.0299(18) 0.0241(17) 0.0298(18) -0.0041(14) 0.0052(14) -0.0014(14)
C22 0.0199(15) 0.0225(16) 0.039(2) -0.0011(14) 0.0005(14) 0.0000(12)
C23 0.0240(16) 0.0212(15) 0.0327(18) 0.0006(13) -0.0073(14) 0.0030(13)
C24 0.0311(18) 0.0177(14) 0.0244(16) 0.0005(12) -0.0022(13) -0.0038(13)
C25 0.0266(16) 0.0198(15) 0.0262(16) -0.0029(12) -0.0008(13) -0.0058(12)
C26 0.0317(18) 0.0225(16) 0.0263(17) -0.0044(13) -0.0019(14) -0.0043(14)
C27 0.045(2) 0.040(2) 0.036(2) -0.0063(18) 0.0115(19) -0.0137(19)
C28 0.044(2) 0.0243(17) 0.0251(17) 0.0028(13) -0.0035(16) -0.0106(16)
C29 0.046(2) 0.035(2) 0.031(2) 0.0015(16) 0.0089(18) -0.0133(18)
C220 0.063(3) 0.028(2) 0.043(3) 0.0136(18) -0.008(2) -0.008(2)
P1 0.0319(5) 0.0326(5) 0.0363(5) -0.0022(4) -0.0098(4) -0.0013(4)
F1 0.099(3) 0.0333(18) 0.182(5) 0.002(2) -0.073(3) -0.0089(19)
F2 0.061(2) 0.0351(16) 0.140(4) -0.010(2) -0.050(2) 0.0019(15)
F3 0.068(3) 0.187(5) 0.044(2) -0.012(3) 0.0084(18) -0.048(3)
F4 0.099(3) 0.134(4) 0.042(2) -0.015(2) -0.006(2) -0.031(3)
F5 0.0329(14) 0.0518(18) 0.075(2) 0.0064(16) -0.0160(14) -0.0009(13)
F6 0.0457(18) 0.058(2) 0.112(3) -0.003(2) -0.041(2) -0.0088(15)
Cl1 0.0250(4) 0.0242(4) 0.0292(4) 0.0074(3) -0.0044(3) -0.0079(3)

loop_
_atom_type_symbol
_atom_type_scat_dispersion_real
_atom_type_scat_dispersion_imag
_atom_type_scat_Cromer_Mann_a1
_atom_type_scat_Cromer_Mann_b1
_atom_type_scat_Cromer_Mann_a2
_atom_type_scat_Cromer_Mann_b2
_atom_type_scat_Cromer_Mann_a3
_atom_type_scat_Cromer_Mann_b3
_atom_type_scat_Cromer_Mann_a4
_atom_type_scat_Cromer_Mann_b4
_atom_type_scat_Cromer_Mann_c
_atom_type_scat_source
C 0.0033 0.0016 2.3100 20.8439 1.0200 10.2075 1.5886 0.5687 0.8650 51.6512 0.2156 'International Tables Vol C 4.2.6.8 and 6.1.1.4'
Cl 0.1484 0.1585 11.4604 0.0104 7.1964 1.1662 6.2556 18.5194 1.6455 47.7784 -9.5574 'International Tables Vol C 4.2.6.8 and 6.1.1.4'
F 0.0171 0.0103 3.5392 10.2825 2.6412 4.2944 1.5170 0.2615 1.0243 26.1476 0.2776 'International Tables Vol C 4.2.6.8 and 6.1.1.4'
N 0.0061 0.0033 12.2126 0.0057 3.1322 9.8933 2.0125 28.9975 1.1663 0.5826 -11.5290 'International Tables Vol C 4.2.6.8 and 6.1.1.4'
Os -1.2165 7.6030 28.1894 1.6290 16.1550 8.9795 14.9305 0.3827 5.6759 48.1647 11.0005 'International Tables Vol C 4.2.6.8 and 6.1.1.4'
P 0.1023 0.0942 6.4345 1.9067 4.1791 27.1570 1.7800 0.5260 1.4908 68.1645 1.1149 'International Tables Vol C 4.2.6.8 and 6.1.1.4'
H 0.0000 0.0000 0.4930 10.5109 0.3229 26.1257 0.1402 3.1424 0.0408 57.7998 0.0030 'International Tables Vol C 4.2.6.8 and 6.1.1.4'

loop_
_geom_angle_atom_site_label_1
_geom_angle_site_symmetry_1
_geom_angle_atom_site_label_2
_geom_angle_site_symmetry_2
_geom_angle_atom_site_label_3
_geom_angle_site_symmetry_3
_geom_angle
_geom_angle_publ_flag
N11 . Os1 . N41 . 74.99(12) yes
N11 . Os1 . C21 . 158.24(13) yes
N41 . Os1 . C21 . 126.07(14) yes
N11 . Os1 . C22 . 121.21(13) yes
N41 . Os1 . C22 . 163.37(14) yes
C21 . Os1 . C22 . 37.43(15) yes
N11 . Os1 . C23 . 96.80(13) yes
N41 . Os1 . C23 . 153.78(13) yes
C21 . Os1 . C23 . 66.62(15) yes
C22 . Os1 . C23 . 36.81(14) yes
N11 . Os1 . C24 . 95.45(12) yes
N41 . Os1 . C24 . 117.16(13) yes
C21 . Os1 . C24 . 80.05(14) yes
C22 . Os1 . C24 . 67.90(14) yes
C23 . Os1 . C24 . 37.72(14) yes
N11 . Os1 . C25 . 120.64(12) yes
N41 . Os1 . C25 . 94.95(13) yes
C21 . Os1 . C25 . 67.52(14) yes
C22 . Os1 . C25 . 80.13(14) yes
C23 . Os1 . C25 . 67.43(14) yes
N11 . Os1 . C26 . 158.41(12) yes
N41 . Os1 . C26 . 99.85(13) yes
C21 . Os1 . C26 . 36.24(14) yes
C22 . Os1 . C26 . 66.53(15) yes
C23 . Os1 . C26 . 78.51(14) yes
N11 . Os1 . Cl1 . 87.17(8) yes
N41 . Os1 . Cl1 . 83.26(8) yes
C21 . Os1 . Cl1 . 89.97(10) yes
C22 . Os1 . Cl1 . 93.29(10) yes
C23 . Os1 . Cl1 . 121.72(10) yes
C24 . Os1 . C25 . 37.69(13) yes
C24 . Os1 . C26 . 67.85(14) yes
C25 . Os1 . C26 . 38.07(13) yes
C24 . Os1 . Cl1 . 159.43(10) yes
C25 . Os1 . Cl1 . 150.81(10) yes
C26 . Os1 . Cl1 . 113.35(10) yes
Os1 . N11 . N21 . 121.5(2) yes
Os1 . N11 . C91 . 124.0(2) yes
N21 . N11 . C91 . 114.5(3) yes
N11 . N21 . C31 . 111.1(3) yes
N21 . C31 . N41 . 117.8(3) yes
N21 . C31 . C81 . 120.2(3) yes
N41 . C31 . C81 . 121.9(3) yes
Os1 . N41 . C31 . 114.4(2) yes
Os1 . N41 . C51 . 126.6(3) yes
C31 . N41 . C51 . 118.6(3) yes
N41 . C51 . C61 . 121.8(4) yes
N41 . C51 . H511 . 119.2 no
C61 . C51 . H511 . 119.0 no
C51 . C61 . C71 . 119.6(4) yes
C51 . C61 . H611 . 120.2 no
C71 . C61 . H611 . 120.2 no
C61 . C71 . C81 . 119.1(4) yes
C61 . C71 . H711 . 120.4 no
C81 . C71 . H711 . 120.5 no
C31 . C81 . C71 . 119.0(4) yes
C31 . C81 . H811 . 120.6 no
C71 . C81 . H811 . 120.3 no
N11 . C91 . C101 . 122.0(3) yes
N11 . C91 . C141 . 118.9(3) yes
C101 . C91 . C141 . 119.1(3) yes
C91 . C101 . C111 . 120.8(3) yes
C91 . C101 . H1011 . 119.7 no
C111 . C101 . H1011 . 119.5 no
C101 . C111 . C121 . 121.0(3) yes
C101 . C111 . H1111 . 119.4 no
C121 . C111 . H1111 . 119.6 no
C111 . C121 . C131 . 117.3(3) yes
C111 . C121 . N151 . 121.9(3) yes
C131 . C121 . N151 . 120.8(3) yes
C121 . C131 . C141 . 121.1(3) yes
C121 . C131 . H1311 . 119.5 no
C141 . C131 . H1311 . 119.4 no
C91 . C141 . C131 . 120.7(3) yes
C91 . C141 . H1411 . 119.8 no
C131 . C141 . H1411 . 119.6 no
C121 . N151 . C161 . 121.1(3) yes
C121 . N151 . C171 . 120.2(3) yes
C161 . N151 . C171 . 118.6(3) yes
N151 . C161 . H1611 . 109.3 no
N151 . C161 . H1612 . 109.5 no
H1611 . C161 . H1612 . 109.5 no
N151 . C161 . H1613 . 109.3 no
H1611 . C161 . H1613 . 109.5 no
H1612 . C161 . H1613 . 109.8 no
N151 . C171 . H1711 . 109.4 no
N151 . C171 . H1712 . 109.6 no
H1711 . C171 . H1712 . 109.5 no
N151 . C171 . H1713 . 108.9 no
H1711 . C171 . H1713 . 109.6 no
H1712 . C171 . H1713 . 109.8 no
Os1 . C21 . C22 . 68.7(2) yes
Os1 . C21 . C26 . 70.1(2) yes
C22 . C21 . C26 . 117.8(3) yes
Os1 . C21 . C27 . 127.5(3) yes
C22 . C21 . C27 . 120.0(4) yes
C26 . C21 . C27 . 121.8(4) yes
Os1 . C22 . C21 . 73.9(2) yes
Os1 . C22 . C23 . 71.8(2) yes
C21 . C22 . C23 . 120.8(3) yes
Os1 . C22 . H221 . 126.6 no
C21 . C22 . H221 . 119.7 no
C23 . C22 . H221 . 119.5 no
Os1 . C23 . C22 . 71.4(2) yes
Os1 . C23 . C24 . 71.4(2) yes
C22 . C23 . C24 . 121.8(4) yes
Os1 . C23 . H231 . 131.1 no
C22 . C23 . H231 . 119.0 no
C24 . C23 . H231 . 119.2 no
Os1 . C24 . C23 . 70.9(2) yes
Os1 . C24 . C25 . 69.4(2) yes
C23 . C24 . C25 . 117.3(3) yes
Os1 . C24 . C28 . 128.1(3) yes
C23 . C24 . C28 . 119.0(3) yes
C25 . C24 . C28 . 123.6(3) yes
Os1 . C25 . C24 . 72.9(2) yes
Os1 . C25 . C26 . 73.1(2) yes
C24 . C25 . C26 . 120.8(3) yes
Os1 . C25 . H251 . 126.4 no
C24 . C25 . H251 . 119.8 no
C26 . C25 . H251 . 119.5 no
Os1 . C26 . C25 . 68.8(2) yes
Os1 . C26 . C21 . 73.7(2) yes
C25 . C26 . C21 . 121.2(4) yes
Os1 . C26 . H261 . 130.8 no
C25 . C26 . H261 . 119.3 no
C21 . C26 . H261 . 119.5 no
C21 . C27 . H271 . 109.5 no
C21 . C27 . H272 . 109.3 no
H271 . C27 . H272 . 109.5 no
C21 . C27 . H273 . 109.6 no
H271 . C27 . H273 . 109.5 no
H272 . C27 . H273 . 109.5 no
C24 . C28 . C29 . 113.6(3) yes
C24 . C28 . C220 . 108.8(4) yes
C29 . C28 . C220 . 111.6(4) yes
C24 . C28 . H281 . 107.4 no
C29 . C28 . H281 . 107.6 no
C220 . C28 . H281 . 107.5 no
C28 . C29 . H291 . 109.2 no
C28 . C29 . H292 . 109.9 no
H291 . C29 . H292 . 109.5 no
C28 . C29 . H293 . 109.3 no
H291 . C29 . H293 . 109.5 no
H292 . C29 . H293 . 109.5 no
C28 . C220 . H2201 . 109.2 no
C28 . C220 . H2202 . 109.8 no
H2201 . C220 . H2202 . 109.5 no
C28 . C220 . H2203 . 109.4 no
H2201 . C220 . H2203 . 109.5 no
H2202 . C220 . H2203 . 109.5 no
F1 . P1 . F2 . 179.8(3) yes
F1 . P1 . F3 . 88.9(3) yes
F2 . P1 . F3 . 90.9(3) yes
F1 . P1 . F4 . 91.3(3) yes
F2 . P1 . F4 . 88.8(3) yes
F3 . P1 . F4 . 179.8(3) yes
F1 . P1 . F5 . 91.6(2) yes
F2 . P1 . F5 . 88.32(18) yes
F3 . P1 . F5 . 89.4(2) yes
F4 . P1 . F5 . 90.7(2) yes
F1 . P1 . F6 . 89.7(2) yes
F2 . P1 . F6 . 90.42(19) yes
F3 . P1 . F6 . 91.3(2) yes
F4 . P1 . F6 . 88.7(2) yes
F5 . P1 . F6 . 178.6(2) yes

loop_
_geom_bond_atom_site_label_1
_geom_bond_site_symmetry_1
_geom_bond_atom_site_label_2
_geom_bond_site_symmetry_2
_geom_bond_distance
_geom_bond_publ_flag
Os1 . N11 . 2.021(3) yes
Os1 . N41 . 2.055(3) yes
Os1 . C21 . 2.278(4) yes
Os1 . C22 . 2.209(4) yes
Os1 . C23 . 2.214(3) yes
Os1 . C24 . 2.220(3) yes
Os1 . C25 . 2.175(3) yes
Os1 . C26 . 2.231(4) yes
Os1 . Cl1 . 2.3711(8) yes
N11 . N21 . 1.301(4) yes
N11 . C91 . 1.411(4) yes
N21 . C31 . 1.381(5) yes
C31 . N41 . 1.350(5) yes
C31 . C81 . 1.399(5) yes
N41 . C51 . 1.354(5) yes
C51 . C61 . 1.381(5) yes
C51 . H511 . 1.000 no
C61 . C71 . 1.387(6) yes
C61 . H611 . 1.000 no
C71 . C81 . 1.372(6) yes
C71 . H711 . 1.000 no
C81 . H811 . 1.000 no
C91 . C101 . 1.396(5) yes
C91 . C141 . 1.400(5) yes
C101 . C111 . 1.372(5) yes
C101 . H1011 . 1.000 no
C111 . C121 . 1.420(5) yes
C111 . H1111 . 1.000 no
C121 . C131 . 1.418(5) yes
C121 . N151 . 1.350(5) yes
C131 . C141 . 1.372(5) yes
C131 . H1311 . 1.000 no
C141 . H1411 . 1.000 no
N151 . C161 . 1.453(5) yes
N151 . C171 . 1.453(5) yes
C161 . H1611 . 1.000 no
C161 . H1612 . 1.000 no
C161 . H1613 . 0.994 no
C171 . H1711 . 1.000 no
C171 . H1712 . 1.000 no
C171 . H1713 . 0.997 no
C21 . C22 . 1.441(6) yes
C21 . C26 . 1.403(5) yes
C21 . C27 . 1.493(6) yes
C22 . C23 . 1.397(5) yes
C22 . H221 . 1.000 no
C23 . C24 . 1.433(5) yes
C23 . H231 . 1.000 no
C24 . C25 . 1.420(5) yes
C24 . C28 . 1.509(5) yes
C25 . C26 . 1.438(5) yes
C25 . H251 . 1.000 no
C26 . H261 . 1.000 no
C27 . H271 . 1.000 no
C27 . H272 . 1.000 no
C27 . H273 . 1.000 no
C28 . C29 . 1.530(6) yes
C28 . C220 . 1.533(6) yes
C28 . H281 . 1.000 no
C29 . H291 . 1.000 no
C29 . H292 . 1.000 no
C29 . H293 . 1.000 no
C220 . H2201 . 1.000 no
C220 . H2202 . 1.000 no
C220 . H2203 . 1.000 no
P1 . F1 . 1.568(4) yes
P1 . F2 . 1.583(3) yes
P1 . F3 . 1.558(4) yes
P1 . F4 . 1.583(4) yes
P1 . F5 . 1.590(3) yes
P1 . F6 . 1.590(3) yes
